data_7006972
loop_
_publ_author_name
'Siedle, Gabriel'
'Kersting, Berthold'

_publ_section_title
;
 Preparation and characterization of dinuclear Pd(II) complexes of
 binucleating tetraaza-thiophenolate ligands.
;
_journal_issue 17
_journal_name_full 'Dalton transactions (Cambridge, England : 2003)'
_journal_page_first 2114
_journal_page_last 2126
_journal_paper_doi 10.1039/b516071E
_journal_year 2006
_chemical_compound_source
;
Crystals were grown by recrystallization from a mixed
acetonitrile/ethanol solvent system
;
_chemical_formula_structural
;
[(L3)Pd2(Ph)2]BPh4
;
_chemical_formula_sum 'C56 H63 B N4 Pd2 S'
_chemical_formula_weight 1047.77
_space_group_IT_number 2
_symmetry_cell_setting triclinic
_symmetry_space_group_name_Hall '-P 1'
_symmetry_space_group_name_H-M 'P -1'
_atom_sites_solution_hydrogens geom
_atom_sites_solution_primary direct
_atom_sites_solution_secondary difmap
_cell_angle_alpha 74.396(3)
_cell_angle_beta 78.886(3)
_cell_angle_gamma 62.886(3)
_cell_formula_units_Z 2
_cell_length_a 12.375(2)
_cell_length_b 13.557(3)
_cell_length_c 17.310(3)
_cell_measurement_temperature 210(2)
_cell_volume 2481.3(8)
_computing_cell_refinement SMART
_computing_data_collection SMART
_computing_data_reduction SAINT
_computing_molecular_graphics 'ORTEP3 (FARRUGIA)'
_computing_structure_refinement 'SHELXL-97 (Sheldrick, 1997)'
_computing_structure_solution 'SHELXS-97 (Sheldrick, 1990)'
_diffrn_ambient_temperature 210(2)
_diffrn_measured_fraction_theta_full 0.862
_diffrn_measured_fraction_theta_max 0.862
_diffrn_measurement_device_type 'BRUKER AXS'
_diffrn_measurement_method hemisphere
_diffrn_radiation_monochromator graphite
_diffrn_radiation_source 'fine-focus sealed tube'
_diffrn_radiation_type MoK\a
_diffrn_radiation_wavelength 0.71073
_diffrn_reflns_av_R_equivalents 0.0401
_diffrn_reflns_av_sigmaI/netI 0.0871
_diffrn_reflns_limit_h_max 15
_diffrn_reflns_limit_h_min -15
_diffrn_reflns_limit_k_max 17
_diffrn_reflns_limit_k_min -18
_diffrn_reflns_limit_l_max 22
_diffrn_reflns_limit_l_min -22
_diffrn_reflns_number 21123
_diffrn_reflns_theta_full 28.89
_diffrn_reflns_theta_max 28.89
_diffrn_reflns_theta_min 1.23
_exptl_absorpt_coefficient_mu 0.808
_exptl_absorpt_correction_T_max 1.00
_exptl_absorpt_correction_T_min 0.88
_exptl_absorpt_correction_type SADABS
_exptl_crystal_colour yellow
_exptl_crystal_density_diffrn 1.402
_exptl_crystal_density_meas ?
_exptl_crystal_description block
_exptl_crystal_F_000 1080
_exptl_crystal_size_max 0.20
_exptl_crystal_size_mid 0.20
_exptl_crystal_size_min 0.20
_refine_diff_density_max 1.185
_refine_diff_density_min -1.217
_refine_diff_density_rms 0.113
_refine_ls_extinction_method none
_refine_ls_goodness_of_fit_ref 1.019
_refine_ls_hydrogen_treatment constr
_refine_ls_matrix_type full
_refine_ls_number_parameters 577
_refine_ls_number_reflns 11263
_refine_ls_number_restraints 0
_refine_ls_restrained_S_all 1.019
_refine_ls_R_factor_all 0.1002
_refine_ls_R_factor_gt 0.0483
_refine_ls_shift/su_max 0.001
_refine_ls_shift/su_mean 0.000
_refine_ls_structure_factor_coef Fsqd
_refine_ls_weighting_details 'calc w=1/[\s^2^(Fo^2^)+(0.0439P)^2^+0.0000P] where P=(Fo^2^+2Fc^2^)/3'
_refine_ls_weighting_scheme calc
_refine_ls_wR_factor_gt 0.0905
_refine_ls_wR_factor_ref 0.1174
_reflns_number_gt 6367
_reflns_number_total 11263
_reflns_threshold_expression >2sigma(I)
_cod_data_source_file b516071E.txt
_cod_data_source_block 11
_cod_original_cell_volume 2481.1(8)
_cod_original_sg_symbol_H-M P-1
_cod_database_code 7006972

loop_
_symmetry_equiv_pos_as_xyz
'x, y, z'
'-x, -y, -z'

loop_
_atom_site_label
_atom_site_type_symbol
_atom_site_fract_x
_atom_site_fract_y
_atom_site_fract_z
_atom_site_U_iso_or_equiv
_atom_site_adp_type
_atom_site_occupancy
_atom_site_symmetry_multiplicity
_atom_site_calc_flag
_atom_site_refinement_flags
_atom_site_disorder_assembly
_atom_site_disorder_group
Pd1 Pd 0.63125(3) 0.53029(3) 0.07407(2) 0.03365(11) Uani 1 1 d . . .
Pd2 Pd 0.68916(3) 0.32407(3) 0.28554(2) 0.03603(11) Uani 1 1 d . . .
S S 0.57572(10) 0.41879(10) 0.17852(7) 0.0337(3) Uani 1 1 d . . .
N1 N 0.5051(4) 0.6777(3) 0.1077(2) 0.0411(10) Uani 1 1 d . . .
N2 N 0.6745(3) 0.6415(3) -0.0259(2) 0.0383(9) Uani 1 1 d . . .
N3 N 0.5582(4) 0.2653(3) 0.3344(2) 0.0376(9) Uani 1 1 d . . .
N4 N 0.7816(4) 0.2068(4) 0.3873(2) 0.0461(11) Uani 1 1 d . . .
C1 C 0.4349(4) 0.4971(4) 0.2285(3) 0.0320(10) Uani 1 1 d . . .
C2 C 0.3807(4) 0.4359(4) 0.2884(3) 0.0347(11) Uani 1 1 d . . .
C3 C 0.2613(4) 0.4901(4) 0.3200(3) 0.0398(12) Uani 1 1 d . . .
H3 H 0.2266 0.4466 0.3571 0.048 Uiso 1 1 calc R . .
C4 C 0.1921(4) 0.6055(4) 0.2986(3) 0.0403(12) Uani 1 1 d . . .
C5 C 0.2496(4) 0.6651(4) 0.2446(3) 0.0406(12) Uani 1 1 d . . .
H5 H 0.2071 0.7435 0.2310 0.049 Uiso 1 1 calc R . .
C6 C 0.3675(4) 0.6155(4) 0.2090(3) 0.0330(10) Uani 1 1 d . . .
C7 C 0.4096(4) 0.6969(4) 0.1562(3) 0.0417(12) Uani 1 1 d . . .
H7 H 0.3606 0.7726 0.1582 0.050 Uiso 1 1 calc R . .
C8 C 0.5273(5) 0.7745(4) 0.0575(3) 0.0599(16) Uani 1 1 d . . .
H8A H 0.5895 0.7820 0.0788 0.072 Uiso 1 1 calc R . .
H8B H 0.4532 0.8441 0.0568 0.072 Uiso 1 1 calc R . .
C9 C 0.5683(5) 0.7518(4) -0.0255(3) 0.0544(15) Uani 1 1 d . . .
H9A H 0.5018 0.7529 -0.0482 0.065 Uiso 1 1 calc R . .
H9B H 0.5893 0.8114 -0.0591 0.065 Uiso 1 1 calc R . .
C10 C 0.7862(5) 0.6484(5) -0.0132(3) 0.0587(15) Uani 1 1 d . . .
H10A H 0.8569 0.5851 -0.0285 0.088 Uiso 1 1 calc R . .
H10B H 0.7860 0.6471 0.0425 0.088 Uiso 1 1 calc R . .
H10C H 0.7877 0.7176 -0.0455 0.088 Uiso 1 1 calc R . .
C11 C 0.6914(5) 0.6124(5) -0.1051(3) 0.0526(14) Uani 1 1 d . . .
H11A H 0.6227 0.6018 -0.1122 0.079 Uiso 1 1 calc R . .
H11B H 0.7642 0.5438 -0.1076 0.079 Uiso 1 1 calc R . .
H11C H 0.6984 0.6727 -0.1469 0.079 Uiso 1 1 calc R . .
C13 C 0.6127(5) 0.1559(4) 0.3898(3) 0.0510(14) Uani 1 1 d . . .
H13A H 0.6615 0.0963 0.3602 0.061 Uiso 1 1 calc R . .
H13B H 0.5499 0.1373 0.4242 0.061 Uiso 1 1 calc R . .
C14 C 0.6914(5) 0.1689(5) 0.4394(3) 0.0497(14) Uani 1 1 d . . .
H14A H 0.6403 0.2238 0.4724 0.060 Uiso 1 1 calc R . .
H14B H 0.7340 0.0970 0.4749 0.060 Uiso 1 1 calc R . .
C15 C 0.8850(5) 0.1095(5) 0.3606(3) 0.0743(19) Uani 1 1 d . . .
H15A H 0.9188 0.0514 0.4067 0.111 Uiso 1 1 calc R . .
H15B H 0.9461 0.1329 0.3305 0.111 Uiso 1 1 calc R . .
H15C H 0.8578 0.0804 0.3272 0.111 Uiso 1 1 calc R . .
C16 C 0.8261(6) 0.2535(6) 0.4354(3) 0.0754(19) Uani 1 1 d . . .
H16A H 0.8519 0.2003 0.4850 0.113 Uiso 1 1 calc R . .
H16B H 0.7618 0.3233 0.4468 0.113 Uiso 1 1 calc R . .
H16C H 0.8936 0.2673 0.4058 0.113 Uiso 1 1 calc R . .
C17 C 0.0627(4) 0.6678(4) 0.3353(3) 0.0486(13) Uani 1 1 d . . .
C18 C 0.0091(5) 0.5856(5) 0.3823(3) 0.0641(17) Uani 1 1 d . . .
H18A H -0.0759 0.6273 0.3971 0.096 Uiso 1 1 calc R . .
H18B H 0.0510 0.5428 0.4301 0.096 Uiso 1 1 calc R . .
H18C H 0.0183 0.5349 0.3495 0.096 Uiso 1 1 calc R . .
C19 C -0.0218(5) 0.7490(5) 0.2693(4) 0.0747(19) Uani 1 1 d . . .
H19A H -0.0201 0.7076 0.2316 0.112 Uiso 1 1 calc R . .
H19B H 0.0051 0.8065 0.2419 0.112 Uiso 1 1 calc R . .
H19C H -0.1034 0.7837 0.2931 0.112 Uiso 1 1 calc R . .
C20 C 0.0677(6) 0.7366(6) 0.3908(4) 0.090(2) Uani 1 1 d . . .
H20A H 0.1021 0.7877 0.3606 0.135 Uiso 1 1 calc R . .
H20B H 0.1173 0.6861 0.4339 0.135 Uiso 1 1 calc R . .
H20C H -0.0132 0.7791 0.4126 0.135 Uiso 1 1 calc R . .
C21 C 0.7512(4) 0.3909(4) 0.0345(3) 0.0364(11) Uani 1 1 d . . .
C22 C 0.7132(5) 0.3259(4) 0.0085(3) 0.0471(13) Uani 1 1 d . . .
H22 H 0.6304 0.3443 0.0137 0.057 Uiso 1 1 calc R . .
C23 C 0.7934(5) 0.2334(5) -0.0252(3) 0.0563(15) Uani 1 1 d . . .
H23 H 0.7639 0.1909 -0.0416 0.068 Uiso 1 1 calc R . .
C24 C 0.9160(6) 0.2051(5) -0.0343(3) 0.0608(16) Uani 1 1 d . . .
H24 H 0.9705 0.1438 -0.0572 0.073 Uiso 1 1 calc R . .
C25 C 0.9563(5) 0.2690(5) -0.0089(3) 0.0611(16) Uani 1 1 d . . .
H25 H 1.0390 0.2514 -0.0154 0.073 Uiso 1 1 calc R . .
C26 C 0.8766(5) 0.3589(4) 0.0261(3) 0.0496(13) Uani 1 1 d . . .
H26 H 0.9069 0.3991 0.0445 0.060 Uiso 1 1 calc R . .
C27 C 0.8052(4) 0.3937(4) 0.2459(3) 0.0417(12) Uani 1 1 d . . .
C28 C 0.7641(5) 0.5075(5) 0.2502(3) 0.0553(15) Uani 1 1 d . . .
H28 H 0.6845 0.5471 0.2700 0.066 Uiso 1 1 calc R . .
C29 C 0.8396(6) 0.5609(5) 0.2255(4) 0.0703(18) Uani 1 1 d . . .
H29 H 0.8114 0.6357 0.2299 0.084 Uiso 1 1 calc R . .
C30 C 0.9574(6) 0.5044(6) 0.1941(4) 0.0694(18) Uani 1 1 d . . .
H30 H 1.0079 0.5413 0.1754 0.083 Uiso 1 1 calc R . .
C31 C 0.9978(5) 0.3943(6) 0.1912(3) 0.0636(17) Uani 1 1 d . . .
H31 H 1.0781 0.3547 0.1723 0.076 Uiso 1 1 calc R . .
C32 C 0.9221(5) 0.3392(5) 0.2157(3) 0.0556(15) Uani 1 1 d . . .
H32 H 0.9517 0.2641 0.2115 0.067 Uiso 1 1 calc R . .
B B 0.4078(5) 0.9639(5) 0.2873(3) 0.0388(13) Uani 1 1 d . . .
C12 C 0.4437(5) 0.3183(4) 0.3294(3) 0.0434(12) Uani 1 1 d . . .
H12 H 0.3967 0.2791 0.3537 0.052 Uiso 1 1 calc R . .
C101 C 0.4606(4) 0.8341(4) 0.3419(3) 0.0401(12) Uani 1 1 d . . .
C102 C 0.5638(5) 0.7912(4) 0.3850(3) 0.0493(13) Uani 1 1 d . . .
H102 H 0.6018 0.8379 0.3813 0.059 Uiso 1 1 calc R . .
C103 C 0.6116(5) 0.6841(5) 0.4324(3) 0.0609(16) Uani 1 1 d . . .
H103 H 0.6789 0.6606 0.4606 0.073 Uiso 1 1 calc R . .
C104 C 0.5590(6) 0.6116(5) 0.4379(3) 0.0617(17) Uani 1 1 d . . .
H104 H 0.5903 0.5392 0.4700 0.074 Uiso 1 1 calc R . .
C105 C 0.4603(6) 0.6476(5) 0.3957(3) 0.0580(16) Uani 1 1 d . . .
H105 H 0.4254 0.5988 0.3978 0.070 Uiso 1 1 calc R . .
C106 C 0.4126(5) 0.7564(4) 0.3501(3) 0.0461(13) Uani 1 1 d . . .
H106 H 0.3443 0.7791 0.3231 0.055 Uiso 1 1 calc R . .
C201 C 0.5256(4) 0.9833(4) 0.2366(3) 0.0374(11) Uani 1 1 d . . .
C202 C 0.5429(5) 1.0801(4) 0.2256(3) 0.0439(12) Uani 1 1 d . . .
H202 H 0.4842 1.1393 0.2489 0.053 Uiso 1 1 calc R . .
C203 C 0.6430(5) 1.0937(5) 0.1816(3) 0.0570(15) Uani 1 1 d . . .
H203 H 0.6517 1.1595 0.1780 0.068 Uiso 1 1 calc R . .
C204 C 0.7286(5) 1.0113(5) 0.1437(3) 0.0626(17) Uani 1 1 d . . .
H204 H 0.7945 1.0212 0.1127 0.075 Uiso 1 1 calc R . .
C205 C 0.7161(5) 0.9131(5) 0.1521(3) 0.0593(16) Uani 1 1 d . . .
H205 H 0.7743 0.8555 0.1271 0.071 Uiso 1 1 calc R . .
C206 C 0.6168(5) 0.9002(4) 0.1977(3) 0.0507(14) Uani 1 1 d . . .
H206 H 0.6105 0.8329 0.2029 0.061 Uiso 1 1 calc R . .
C301 C 0.3348(4) 1.0577(4) 0.3446(3) 0.0388(12) Uani 1 1 d . . .
C302 C 0.3650(5) 1.0442(4) 0.4209(3) 0.0477(13) Uani 1 1 d . . .
H302 H 0.4314 0.9787 0.4412 0.057 Uiso 1 1 calc R . .
C303 C 0.3009(6) 1.1241(5) 0.4686(3) 0.0602(16) Uani 1 1 d . . .
H303 H 0.3242 1.1105 0.5198 0.072 Uiso 1 1 calc R . .
C304 C 0.2047(6) 1.2217(5) 0.4411(4) 0.0581(16) Uani 1 1 d . . .
H304 H 0.1615 1.2747 0.4734 0.070 Uiso 1 1 calc R . .
C305 C 0.1720(5) 1.2413(5) 0.3658(4) 0.0585(15) Uani 1 1 d . . .
H305 H 0.1068 1.3083 0.3460 0.070 Uiso 1 1 calc R . .
C306 C 0.2364(5) 1.1605(5) 0.3185(3) 0.0534(14) Uani 1 1 d . . .
H306 H 0.2127 1.1756 0.2672 0.064 Uiso 1 1 calc R . .
C401 C 0.3120(5) 0.9816(4) 0.2258(3) 0.0417(12) Uani 1 1 d . . .
C402 C 0.3304(5) 1.0077(4) 0.1425(3) 0.0483(14) Uani 1 1 d . . .
H402 H 0.4027 1.0125 0.1194 0.058 Uiso 1 1 calc R . .
C403 C 0.2437(6) 1.0270(4) 0.0922(4) 0.0634(17) Uani 1 1 d . . .
H403 H 0.2581 1.0465 0.0367 0.076 Uiso 1 1 calc R . .
C404 C 0.1386(6) 1.0175(5) 0.1239(4) 0.0673(18) Uani 1 1 d . . .
H404 H 0.0823 1.0280 0.0903 0.081 Uiso 1 1 calc R . .
C405 C 0.1162(5) 0.9924(5) 0.2056(4) 0.0646(17) Uani 1 1 d . . .
H405 H 0.0444 0.9861 0.2279 0.078 Uiso 1 1 calc R . .
C406 C 0.2000(5) 0.9766(4) 0.2546(3) 0.0522(14) Uani 1 1 d . . .
H406 H 0.1817 0.9618 0.3100 0.063 Uiso 1 1 calc R . .

loop_
_atom_site_aniso_label
_atom_site_aniso_U_11
_atom_site_aniso_U_22
_atom_site_aniso_U_33
_atom_site_aniso_U_23
_atom_site_aniso_U_13
_atom_site_aniso_U_12
Pd1 0.0369(2) 0.0369(2) 0.0301(2) -0.00561(16) 0.00141(16) -0.02058(18)
Pd2 0.0350(2) 0.0398(2) 0.0319(2) -0.00330(17) -0.00152(16) -0.01751(18)
S 0.0335(6) 0.0342(6) 0.0314(6) -0.0043(5) 0.0001(5) -0.0152(5)
N1 0.048(3) 0.036(2) 0.044(2) -0.0084(19) 0.002(2) -0.024(2)
N2 0.043(2) 0.047(2) 0.033(2) -0.0064(19) 0.0005(18) -0.029(2)
N3 0.046(3) 0.039(2) 0.032(2) -0.0023(18) -0.0039(19) -0.024(2)
N4 0.040(2) 0.054(3) 0.039(2) -0.002(2) -0.0039(19) -0.020(2)
C1 0.032(2) 0.037(3) 0.029(2) -0.006(2) -0.0027(19) -0.016(2)
C2 0.036(3) 0.035(3) 0.036(3) -0.007(2) -0.003(2) -0.018(2)
C3 0.040(3) 0.045(3) 0.039(3) -0.010(2) 0.002(2) -0.024(3)
C4 0.039(3) 0.051(3) 0.037(3) -0.015(2) 0.003(2) -0.024(3)
C5 0.038(3) 0.037(3) 0.046(3) -0.014(2) 0.002(2) -0.015(2)
C6 0.035(3) 0.035(3) 0.030(2) -0.008(2) 0.001(2) -0.018(2)
C7 0.045(3) 0.036(3) 0.044(3) -0.013(2) 0.002(2) -0.017(2)
C8 0.072(4) 0.043(3) 0.068(4) -0.011(3) 0.021(3) -0.038(3)
C9 0.059(4) 0.040(3) 0.056(4) 0.002(3) 0.010(3) -0.027(3)
C10 0.065(4) 0.078(4) 0.052(3) -0.008(3) 0.002(3) -0.052(4)
C11 0.063(4) 0.068(4) 0.035(3) -0.005(3) 0.002(3) -0.041(3)
C13 0.055(3) 0.043(3) 0.044(3) 0.009(3) -0.006(3) -0.021(3)
C14 0.052(3) 0.064(4) 0.029(3) 0.003(2) -0.006(2) -0.027(3)
C15 0.053(4) 0.065(4) 0.065(4) 0.007(3) -0.003(3) -0.003(3)
C16 0.079(5) 0.106(5) 0.055(4) 0.002(4) -0.026(3) -0.053(4)
C17 0.038(3) 0.054(3) 0.054(3) -0.021(3) 0.011(3) -0.019(3)
C18 0.040(3) 0.074(4) 0.074(4) -0.021(3) 0.015(3) -0.025(3)
C19 0.046(4) 0.070(4) 0.087(5) -0.008(4) -0.001(3) -0.012(3)
C20 0.072(5) 0.119(6) 0.112(6) -0.085(5) 0.042(4) -0.055(5)
C21 0.039(3) 0.042(3) 0.029(2) -0.004(2) -0.001(2) -0.020(2)
C22 0.043(3) 0.051(3) 0.046(3) -0.009(3) 0.000(2) -0.021(3)
C23 0.066(4) 0.053(4) 0.053(3) -0.016(3) -0.010(3) -0.024(3)
C24 0.063(4) 0.047(3) 0.050(3) -0.012(3) -0.005(3) -0.002(3)
C25 0.043(3) 0.065(4) 0.066(4) -0.016(3) 0.003(3) -0.017(3)
C26 0.050(3) 0.048(3) 0.049(3) -0.010(3) -0.001(3) -0.021(3)
C27 0.041(3) 0.056(3) 0.035(3) -0.012(2) 0.000(2) -0.027(3)
C28 0.052(3) 0.067(4) 0.062(4) -0.022(3) 0.007(3) -0.037(3)
C29 0.067(4) 0.069(4) 0.086(5) -0.020(4) -0.002(4) -0.038(4)
C30 0.065(4) 0.086(5) 0.071(4) -0.008(4) -0.001(3) -0.050(4)
C31 0.043(3) 0.095(5) 0.053(4) -0.013(4) 0.008(3) -0.035(4)
C32 0.055(4) 0.061(4) 0.047(3) -0.013(3) 0.005(3) -0.024(3)
B 0.046(3) 0.039(3) 0.034(3) -0.010(3) -0.005(3) -0.018(3)
C12 0.050(3) 0.048(3) 0.040(3) -0.006(2) 0.001(2) -0.032(3)
C101 0.048(3) 0.038(3) 0.029(3) -0.010(2) 0.003(2) -0.015(2)
C102 0.051(3) 0.044(3) 0.047(3) -0.002(3) -0.006(3) -0.019(3)
C103 0.053(4) 0.060(4) 0.047(3) 0.005(3) -0.009(3) -0.012(3)
C104 0.072(4) 0.041(3) 0.050(4) 0.007(3) 0.001(3) -0.017(3)
C105 0.078(4) 0.044(3) 0.051(3) -0.005(3) 0.007(3) -0.033(3)
C106 0.056(3) 0.042(3) 0.041(3) -0.007(2) -0.006(2) -0.022(3)
C201 0.046(3) 0.038(3) 0.027(2) 0.000(2) -0.010(2) -0.018(2)
C202 0.050(3) 0.042(3) 0.040(3) -0.007(2) -0.003(2) -0.021(3)
C203 0.066(4) 0.053(4) 0.055(4) -0.003(3) -0.007(3) -0.032(3)
C204 0.053(4) 0.070(4) 0.050(4) 0.004(3) 0.003(3) -0.026(3)
C205 0.054(4) 0.058(4) 0.048(3) -0.007(3) 0.001(3) -0.013(3)
C206 0.061(4) 0.045(3) 0.044(3) -0.010(3) 0.000(3) -0.023(3)
C301 0.041(3) 0.044(3) 0.035(3) -0.008(2) 0.003(2) -0.024(3)
C302 0.064(4) 0.048(3) 0.033(3) -0.006(2) 0.003(3) -0.030(3)
C303 0.098(5) 0.063(4) 0.033(3) -0.013(3) 0.008(3) -0.049(4)
C304 0.068(4) 0.063(4) 0.058(4) -0.031(3) 0.028(3) -0.043(4)
C305 0.046(3) 0.051(4) 0.080(4) -0.024(3) 0.004(3) -0.021(3)
C306 0.056(4) 0.055(4) 0.055(3) -0.020(3) -0.008(3) -0.023(3)
C401 0.051(3) 0.023(2) 0.046(3) -0.007(2) -0.009(2) -0.010(2)
C402 0.066(4) 0.026(3) 0.048(3) -0.005(2) -0.013(3) -0.014(3)
C403 0.093(5) 0.040(3) 0.051(4) -0.001(3) -0.031(4) -0.018(3)
C404 0.064(4) 0.045(3) 0.096(5) -0.017(4) -0.039(4) -0.011(3)
C405 0.056(4) 0.050(4) 0.094(5) -0.026(4) -0.018(4) -0.016(3)
C406 0.051(3) 0.043(3) 0.067(4) -0.018(3) -0.011(3) -0.017(3)

loop_
_atom_type_symbol
_atom_type_description
_atom_type_scat_dispersion_real
_atom_type_scat_dispersion_imag
_atom_type_scat_source
C C 0.0033 0.0016 'International Tables Vol C Tables 4.2.6.8 and 6.1.1.4'
H H 0.0000 0.0000 'International Tables Vol C Tables 4.2.6.8 and 6.1.1.4'
B B 0.0013 0.0007 'International Tables Vol C Tables 4.2.6.8 and 6.1.1.4'
N N 0.0061 0.0033 'International Tables Vol C Tables 4.2.6.8 and 6.1.1.4'
S S 0.1246 0.1234 'International Tables Vol C Tables 4.2.6.8 and 6.1.1.4'
Pd Pd -0.9988 1.0072 'International Tables Vol C Tables 4.2.6.8 and 6.1.1.4'

loop_
_geom_angle_atom_site_label_1
_geom_angle_atom_site_label_2
_geom_angle_atom_site_label_3
_geom_angle
_geom_angle_site_symmetry_1
_geom_angle_site_symmetry_3
_geom_angle_publ_flag
C21 Pd1 N1 176.53(17) . . ?
C21 Pd1 N2 93.69(16) . . ?
N1 Pd1 N2 83.80(15) . . ?
C21 Pd1 S 88.28(13) . . ?
N1 Pd1 S 94.14(11) . . ?
N2 Pd1 S 177.11(11) . . ?
C27 Pd2 N3 173.59(18) . . ?
C27 Pd2 N4 97.32(18) . . ?
N3 Pd2 N4 82.68(15) . . ?
C27 Pd2 S 94.23(14) . . ?
N3 Pd2 S 86.51(11) . . ?
N4 Pd2 S 166.96(12) . . ?
C1 S Pd1 111.69(15) . . ?
C1 S Pd2 99.56(15) . . ?
Pd1 S Pd2 121.16(5) . . ?
C7 N1 C8 118.9(4) . . ?
C7 N1 Pd1 130.6(3) . . ?
C8 N1 Pd1 110.0(3) . . ?
C9 N2 C11 108.8(4) . . ?
C9 N2 C10 110.1(4) . . ?
C11 N2 C10 108.6(4) . . ?
C9 N2 Pd1 103.8(3) . . ?
C11 N2 Pd1 115.5(3) . . ?
C10 N2 Pd1 110.0(3) . . ?
C12 N3 C13 121.7(4) . . ?
C12 N3 Pd2 127.9(3) . . ?
C13 N3 Pd2 109.6(3) . . ?
C15 N4 C16 108.7(5) . . ?
C15 N4 C14 109.6(4) . . ?
C16 N4 C14 108.2(4) . . ?
C15 N4 Pd2 109.4(3) . . ?
C16 N4 Pd2 115.1(3) . . ?
C14 N4 Pd2 105.8(3) . . ?
C6 C1 C2 116.9(4) . . ?
C6 C1 S 125.2(3) . . ?
C2 C1 S 117.7(3) . . ?
C3 C2 C1 120.6(4) . . ?
C3 C2 C12 113.7(4) . . ?
C1 C2 C12 125.4(4) . . ?
C4 C3 C2 122.9(4) . . ?
C5 C4 C3 115.6(4) . . ?
C5 C4 C17 120.4(4) . . ?
C3 C4 C17 123.9(4) . . ?
C4 C5 C6 124.2(4) . . ?
C5 C6 C1 119.5(4) . . ?
C5 C6 C7 113.8(4) . . ?
C1 C6 C7 126.7(4) . . ?
N1 C7 C6 128.3(4) . . ?
N1 C8 C9 107.2(4) . . ?
N2 C9 C8 111.9(4) . . ?
N3 C13 C14 106.0(4) . . ?
N4 C14 C13 111.3(4) . . ?
C18 C17 C19 107.4(4) . . ?
C18 C17 C4 111.6(4) . . ?
C19 C17 C4 110.6(4) . . ?
C18 C17 C20 110.2(5) . . ?
C19 C17 C20 108.9(5) . . ?
C4 C17 C20 108.1(4) . . ?
C22 C21 C26 116.3(5) . . ?
C22 C21 Pd1 121.0(4) . . ?
C26 C21 Pd1 122.5(4) . . ?
C21 C22 C23 122.8(5) . . ?
C24 C23 C22 119.8(5) . . ?
C25 C24 C23 118.5(5) . . ?
C24 C25 C26 121.3(5) . . ?
C25 C26 C21 121.3(5) . . ?
C32 C27 C28 117.5(5) . . ?
C32 C27 Pd2 124.9(4) . . ?
C28 C27 Pd2 117.5(4) . . ?
C29 C28 C27 121.0(5) . . ?
C28 C29 C30 120.4(6) . . ?
C31 C30 C29 118.6(6) . . ?
C30 C31 C32 121.5(6) . . ?
C27 C32 C31 120.8(5) . . ?
C401 B C201 110.5(4) . . ?
C401 B C301 107.4(4) . . ?
C201 B C301 109.8(4) . . ?
C401 B C101 110.9(4) . . ?
C201 B C101 107.1(4) . . ?
C301 B C101 111.1(4) . . ?
N3 C12 C2 124.9(4) . . ?
C106 C101 C102 113.4(4) . . ?
C106 C101 B 125.7(4) . . ?
C102 C101 B 120.8(4) . . ?
C103 C102 C101 123.7(5) . . ?
C102 C103 C104 119.6(6) . . ?
C105 C104 C103 119.3(5) . . ?
C104 C105 C106 119.8(5) . . ?
C105 C106 C101 124.1(5) . . ?
C202 C201 C206 114.2(5) . . ?
C202 C201 B 125.2(4) . . ?
C206 C201 B 120.5(4) . . ?
C201 C202 C203 123.5(5) . . ?
C204 C203 C202 120.2(5) . . ?
C203 C204 C205 119.0(5) . . ?
C204 C205 C206 119.9(6) . . ?
C205 C206 C201 123.2(5) . . ?
C302 C301 C306 114.2(5) . . ?
C302 C301 B 124.1(5) . . ?
C306 C301 B 121.7(4) . . ?
C301 C302 C303 123.0(5) . . ?
C304 C303 C302 120.6(5) . . ?
C303 C304 C305 119.3(5) . . ?
C304 C305 C306 119.8(6) . . ?
C305 C306 C301 123.1(5) . . ?
C402 C401 C406 114.6(5) . . ?
C402 C401 B 123.9(5) . . ?
C406 C401 B 121.5(5) . . ?
C401 C402 C403 122.1(6) . . ?
C404 C403 C402 120.5(6) . . ?
C403 C404 C405 119.5(6) . . ?
C404 C405 C406 119.8(6) . . ?
C405 C406 C401 123.6(6) . . ?

loop_
_geom_bond_atom_site_label_1
_geom_bond_atom_site_label_2
_geom_bond_distance
_geom_bond_site_symmetry_2
_geom_bond_publ_flag
Pd1 C21 1.998(5) . ?
Pd1 N1 2.050(4) . ?
Pd1 N2 2.128(4) . ?
Pd1 S 2.2413(12) . ?
Pd2 C27 1.983(5) . ?
Pd2 N3 2.065(4) . ?
Pd2 N4 2.133(4) . ?
Pd2 S 2.2652(12) . ?
S C1 1.772(4) . ?
N1 C7 1.274(5) . ?
N1 C8 1.474(6) . ?
N2 C9 1.475(6) . ?
N2 C11 1.477(6) . ?
N2 C10 1.488(6) . ?
N3 C12 1.271(6) . ?
N3 C13 1.465(6) . ?
N4 C15 1.467(6) . ?
N4 C16 1.477(6) . ?
N4 C14 1.485(6) . ?
C1 C6 1.408(6) . ?
C1 C2 1.410(6) . ?
C2 C3 1.392(6) . ?
C2 C12 1.458(6) . ?
C3 C4 1.381(6) . ?
C4 C5 1.377(6) . ?
C4 C17 1.531(6) . ?
C5 C6 1.394(6) . ?
C6 C7 1.457(6) . ?
C8 C9 1.493(7) . ?
C13 C14 1.509(7) . ?
C17 C18 1.525(7) . ?
C17 C19 1.531(7) . ?
C17 C20 1.534(7) . ?
C21 C22 1.367(6) . ?
C21 C26 1.397(6) . ?
C22 C23 1.391(7) . ?
C23 C24 1.372(7) . ?
C24 C25 1.370(8) . ?
C25 C26 1.377(7) . ?
C27 C32 1.362(7) . ?
C27 C28 1.405(7) . ?
C28 C29 1.370(7) . ?
C29 C30 1.381(8) . ?
C30 C31 1.353(8) . ?
C31 C32 1.389(7) . ?
B C401 1.641(7) . ?
B C201 1.642(7) . ?
B C301 1.644(7) . ?
B C101 1.647(7) . ?
C101 C106 1.392(6) . ?
C101 C102 1.409(7) . ?
C102 C103 1.377(7) . ?
C103 C104 1.380(8) . ?
C104 C105 1.369(8) . ?
C105 C106 1.381(7) . ?
C201 C202 1.382(6) . ?
C201 C206 1.397(6) . ?
C202 C203 1.384(7) . ?
C203 C204 1.359(7) . ?
C204 C205 1.376(7) . ?
C205 C206 1.382(7) . ?
C301 C302 1.385(6) . ?
C301 C306 1.398(7) . ?
C302 C303 1.389(7) . ?
C303 C304 1.356(8) . ?
C304 C305 1.361(7) . ?
C305 C306 1.393(7) . ?
C401 C402 1.389(6) . ?
C401 C406 1.405(7) . ?
C402 C403 1.400(7) . ?
C403 C404 1.360(8) . ?
C404 C405 1.367(8) . ?
C405 C406 1.371(7) . ?
